data_1557858
loop_
_publ_author_name
'Yuan, Jie'
'Wang, Yongrong'
'Li, Ling'
'Wang, Shuang'
'Tang, Xingxing'
'Wang, Honglei'
'Li, Mingguang'
'Zheng, Chao'
'Chen, Runfeng'

_publ_section_title
;
 Activating Intersystem Crossing and Aggregation Coupling by
 CN-Substitution for Efficient Organic Ultralong Room Temperature
 Phosphorescence
;
_journal_name_full 'The Journal of Physical Chemistry C'
_journal_paper_doi 10.1021/acs.jpcc.0c01762
_journal_year 2020
_chemical_formula_sum 'C9 H3 N3'
_chemical_formula_weight 153.14
_space_group_IT_number 4
_space_group_name_Hall 'P 2yb'
_space_group_name_H-M_alt 'P 1 21 1'
_symmetry_cell_setting monoclinic
_symmetry_space_group_name_H-M 'P 1 21 1'
_atom_sites_solution_hydrogens geom
_atom_sites_solution_primary direct
_atom_sites_solution_secondary difmap
_audit_block_doi 10.5517/cc1kdd1d
_audit_creation_method SHELXL-97
_audit_update_record
;
2015-12-11 deposited with the CCDC.
2018-07-10 downloaded from the CCDC.
;
_cell_angle_alpha 90.00
_cell_angle_beta 93.79(3)
_cell_angle_gamma 90.00
_cell_formula_units_Z 2
_cell_length_a 3.8397(8)
_cell_length_b 7.7446(15)
_cell_length_c 13.585(3)
_cell_measurement_reflns_used 974
_cell_measurement_temperature 173(2)
_cell_measurement_theta_max 54.86
_cell_measurement_theta_min 6.01
_cell_volume 403.09(15)
_computing_cell_refinement 'Rigaku Rapid Auto'
_computing_data_collection 'Rigaku Rapid Auto'
_computing_data_reduction 'Rigaku Rapid Auto'
_computing_molecular_graphics 'Diamond 3.2f,ORTEP3'
_computing_publication_material WinGX
_computing_structure_refinement 'Bruker SHELXTL'
_computing_structure_solution 'Bruker SHELXTL'
_diffrn_ambient_temperature 173(2)
_diffrn_measured_fraction_theta_full 0.999
_diffrn_measured_fraction_theta_max 0.999
_diffrn_measurement_device_type 'imaging plate'
_diffrn_measurement_method 'omega scans'
_diffrn_radiation_monochromator graphite
_diffrn_radiation_source 'fine-focus sealed tube'
_diffrn_radiation_type MoK\a
_diffrn_radiation_wavelength 0.71073
_diffrn_reflns_av_R_equivalents 0.0263
_diffrn_reflns_av_sigmaI/netI 0.0365
_diffrn_reflns_limit_h_max 4
_diffrn_reflns_limit_h_min -4
_diffrn_reflns_limit_k_max 10
_diffrn_reflns_limit_k_min -10
_diffrn_reflns_limit_l_max 17
_diffrn_reflns_limit_l_min -17
_diffrn_reflns_number 3881
_diffrn_reflns_theta_full 27.44
_diffrn_reflns_theta_max 27.44
_diffrn_reflns_theta_min 3.01
_exptl_absorpt_coefficient_mu 0.081
_exptl_absorpt_correction_T_max 0.9927
_exptl_absorpt_correction_T_min 0.9627
_exptl_absorpt_correction_type multi-scan
_exptl_absorpt_process_details 'Rigaku Rapid Auto'
_exptl_crystal_colour colorless
_exptl_crystal_density_diffrn 1.262
_exptl_crystal_density_method 'not measured'
_exptl_crystal_description plate
_exptl_crystal_F_000 156
_exptl_crystal_size_max 0.47
_exptl_crystal_size_mid 0.29
_exptl_crystal_size_min 0.09
_refine_diff_density_max 0.137
_refine_diff_density_min -0.163
_refine_diff_density_rms 0.035
_refine_ls_abs_structure_details 'Flack H D (1983), Acta Cryst. A39, 876-881'
_refine_ls_abs_structure_Flack -1(3)
_refine_ls_extinction_coef 0.035(9)
_refine_ls_extinction_expression Fc^*^=kFc[1+0.001xFc^2^\l^3^/sin(2\q)]^-1/4^
_refine_ls_extinction_method SHELXL
_refine_ls_goodness_of_fit_ref 1.086
_refine_ls_hydrogen_treatment constr
_refine_ls_matrix_type full
_refine_ls_number_parameters 110
_refine_ls_number_reflns 1803
_refine_ls_number_restraints 1
_refine_ls_restrained_S_all 1.086
_refine_ls_R_factor_all 0.0547
_refine_ls_R_factor_gt 0.0332
_refine_ls_shift/su_max 0.000
_refine_ls_shift/su_mean 0.000
_refine_ls_structure_factor_coef Fsqd
_refine_ls_weighting_details 'calc w=1/[\s^2^(Fo^2^)+(0.0334P)^2^+0.0252P] where P=(Fo^2^+2Fc^2^)/3'
_refine_ls_weighting_scheme calc
_refine_ls_wR_factor_gt 0.0697
_refine_ls_wR_factor_ref 0.0794
_reflns_number_gt 1382
_reflns_number_total 1803
_reflns_threshold_expression >2sigma(I)
_cod_data_source_file jp0c01762_si_005.cif
_cod_data_source_block o12_001p21
_cod_depositor_comments
;
The following automatic conversions were performed:

data item '_exptl_absorpt_correction_type' value 'Multi-scan' was
changed to 'multi-scan' in accordance with the
/home/data/users/saulius/crontab/automatic-downloads/rss-feeds/ACS/lib/dictionaries/cif_core.dic
dictionary named 'cif_core.dic' version 2.4.2 last updated on
2011-04-26.

data item '_symmetry_cell_setting' value 'Monoclinic' was changed to
'monoclinic' in accordance with the
/home/data/users/saulius/crontab/automatic-downloads/rss-feeds/ACS/lib/dictionaries/cif_core.dic
dictionary named 'cif_core.dic' version 2.4.2 last updated on
2011-04-26.

Automatic conversion script
Id: cif_fix_values 7556 2019-12-06 15:28:31Z antanas 
;
_cod_original_cell_volume 403.10(14)
_cod_original_sg_symbol_H-M P2(1)
_cod_database_code 1557858

loop_
_symmetry_equiv_pos_as_xyz
'x, y, z'
'-x, y+1/2, -z'

loop_
_atom_site_label
_atom_site_type_symbol
_atom_site_fract_x
_atom_site_fract_y
_atom_site_fract_z
_atom_site_U_iso_or_equiv
_atom_site_adp_type
_atom_site_occupancy
_atom_site_symmetry_multiplicity
_atom_site_calc_flag
_atom_site_refinement_flags
_atom_site_disorder_assembly
_atom_site_disorder_group
C1 C 0.6567(4) 1.15582(18) 0.24660(11) 0.0280(4) Uani 1 1 d . . .
C2 C 0.7126(4) 1.0578(2) 0.33172(12) 0.0307(4) Uani 1 1 d . . .
H2 H 0.8298 1.1059 0.3891 0.037 Uiso 1 1 calc R . .
C3 C 0.5942(4) 0.8878(2) 0.33164(11) 0.0304(4) Uani 1 1 d . . .
C4 C 0.4215(4) 0.81672(19) 0.24837(10) 0.0283(4) Uani 1 1 d . . .
H4 H 0.3412 0.7007 0.2489 0.034 Uiso 1 1 calc R . .
C5 C 0.3678(4) 0.91775(19) 0.16407(11) 0.0269(3) Uani 1 1 d . . .
C6 C 0.4838(4) 1.08701(18) 0.16251(11) 0.0278(4) Uani 1 1 d . . .
H6 H 0.4456 1.1552 0.1047 0.033 Uiso 1 1 calc R . .
N1 N 0.8976(4) 1.4679(2) 0.24604(15) 0.0639(6) Uani 1 1 d . . .
C7 C 0.7860(5) 1.3314(2) 0.24599(14) 0.0421(5) Uani 1 1 d . . .
N2 N 0.7114(5) 0.7022(3) 0.48885(15) 0.0770(6) Uani 1 1 d . . .
C8 C 0.6570(5) 0.7842(3) 0.41936(14) 0.0473(5) Uani 1 1 d . . .
N3 N 0.0448(4) 0.7843(2) 0.00906(12) 0.0568(5) Uani 1 1 d . . .
C9 C 0.1884(4) 0.8436(2) 0.07725(12) 0.0375(4) Uani 1 1 d . . .

loop_
_atom_site_aniso_label
_atom_site_aniso_U_11
_atom_site_aniso_U_22
_atom_site_aniso_U_33
_atom_site_aniso_U_23
_atom_site_aniso_U_13
_atom_site_aniso_U_12
C1 0.0234(8) 0.0215(7) 0.0392(9) -0.0047(7) 0.0028(6) 0.0002(6)
C2 0.0242(8) 0.0373(9) 0.0304(8) -0.0097(7) -0.0004(6) -0.0009(7)
C3 0.0251(8) 0.0376(9) 0.0282(8) 0.0053(7) 0.0008(6) 0.0024(7)
C4 0.0250(8) 0.0219(7) 0.0382(9) 0.0007(7) 0.0033(7) -0.0009(6)
C5 0.0222(8) 0.0305(8) 0.0279(8) -0.0062(6) 0.0018(6) 0.0017(7)
C6 0.0271(8) 0.0282(8) 0.0282(8) 0.0045(6) 0.0015(6) 0.0030(7)
N1 0.0494(11) 0.0318(9) 0.1110(16) -0.0092(9) 0.0086(10) -0.0073(8)
C7 0.0316(9) 0.0305(9) 0.0643(12) -0.0081(8) 0.0049(8) -0.0015(7)
N2 0.0561(11) 0.1095(16) 0.0647(12) 0.0470(12) -0.0003(9) 0.0031(11)
C8 0.0350(10) 0.0648(13) 0.0422(10) 0.0203(10) 0.0026(8) 0.0006(9)
N3 0.0444(10) 0.0772(13) 0.0481(9) -0.0243(9) -0.0033(7) -0.0066(9)
C9 0.0311(9) 0.0460(10) 0.0351(9) -0.0117(8) 0.0006(8) -0.0013(8)

loop_
_atom_type_symbol
_atom_type_description
_atom_type_scat_dispersion_real
_atom_type_scat_dispersion_imag
_atom_type_scat_source
C C 0.0033 0.0016 'International Tables Vol C Tables 4.2.6.8 and 6.1.1.4'
H H 0.0000 0.0000 'International Tables Vol C Tables 4.2.6.8 and 6.1.1.4'
N N 0.0061 0.0033 'International Tables Vol C Tables 4.2.6.8 and 6.1.1.4'

loop_
_citation_id
_citation_doi
_citation_year
1 10.1002/anie.201601807 2016

loop_
_geom_angle_atom_site_label_1
_geom_angle_atom_site_label_2
_geom_angle_atom_site_label_3
_geom_angle
_geom_angle_site_symmetry_1
_geom_angle_site_symmetry_3
_geom_angle_publ_flag
C2 C1 C6 120.98(14) . . ?
C2 C1 C7 118.95(14) . . ?
C6 C1 C7 120.06(14) . . ?
C1 C2 C3 118.92(14) . . ?
C4 C3 C2 120.96(15) . . ?
C4 C3 C8 119.81(15) . . ?
C2 C3 C8 119.22(15) . . ?
C3 C4 C5 119.02(14) . . ?
C6 C5 C4 120.97(14) . . ?
C6 C5 C9 120.01(14) . . ?
C4 C5 C9 119.02(14) . . ?
C5 C6 C1 119.15(14) . . ?
N1 C7 C1 177.97(19) . . ?
N2 C8 C3 179.1(2) . . ?
N3 C9 C5 179.5(2) . . ?

loop_
_geom_bond_atom_site_label_1
_geom_bond_atom_site_label_2
_geom_bond_distance
_geom_bond_site_symmetry_2
_geom_bond_publ_flag
C1 C2 1.388(2) . ?
C1 C6 1.389(2) . ?
C1 C7 1.448(2) . ?
C2 C3 1.393(2) . ?
C3 C4 1.387(2) . ?
C3 C8 1.444(2) . ?
C4 C5 1.391(2) . ?
C5 C6 1.385(2) . ?
C5 C9 1.445(2) . ?
N1 C7 1.141(2) . ?
N2 C8 1.145(2) . ?
N3 C9 1.142(2) . ?
